data_7155951
loop_
_publ_author_name
'Shi, Min'
'Wei, Yin'
'Zhang, Xiao-Yu'

_publ_section_title
;
 Copper(I)-catalyzed carbocyclization of acrylamide-tethered
 alkylidenecyclopropanes with diaryliodonium salts
;
_journal_name_full 'Org. Biomol. Chem.'
_journal_paper_doi 10.1039/C7OB02502E
_journal_year 2017
_chemical_formula_sum 'C32 H27 N O'
_chemical_formula_weight 441.54
_chemical_name_systematic
; 
 ? 
;
_space_group_crystal_system triclinic
_space_group_IT_number 2
_space_group_name_Hall '-P 1'
_space_group_name_H-M_alt 'P -1'
_symmetry_space_group_name_Hall '-P 1'
_symmetry_space_group_name_H-M 'P -1'
_atom_sites_solution_hydrogens geom
_audit_creation_method SHELXL-2013
_audit_update_record
;
2017-05-26 deposited with the CCDC.
2017-10-27 downloaded from the CCDC.
;
_cell_angle_alpha 94.100(4)
_cell_angle_beta 101.550(4)
_cell_angle_gamma 104.178(3)
_cell_formula_units_Z 4
_cell_length_a 9.1032(15)
_cell_length_b 14.843(2)
_cell_length_c 19.069(3)
_cell_measurement_reflns_used 2302
_cell_measurement_temperature 293(2)
_cell_measurement_theta_max 44.153
_cell_measurement_theta_min 4.737
_cell_volume 2427.7(6)
_computing_cell_refinement 'Bruker SMART'
_computing_data_collection 'Bruker SMART'
_computing_data_reduction 'Bruker SHELXTL'
_computing_molecular_graphics 'Bruker SHELXTL'
_computing_publication_material 'Bruker SHELXTL'
_computing_structure_refinement 'SHELXL-2013 (Sheldrick, 2013)'
_computing_structure_solution 'Bruker SHELXTL'
_diffrn_ambient_temperature 293(2)
_diffrn_measured_fraction_theta_full 0.974
_diffrn_measured_fraction_theta_max 0.998
_diffrn_measurement_device_type 'CCD area detector'
_diffrn_measurement_method 'phi and omega scans'
_diffrn_radiation_type MoK\a
_diffrn_radiation_wavelength 0.71073
_diffrn_reflns_av_R_equivalents 0.0331
_diffrn_reflns_av_unetI/netI 0.0622
_diffrn_reflns_Laue_measured_fraction_full 0.974
_diffrn_reflns_Laue_measured_fraction_max 0.998
_diffrn_reflns_limit_h_max 10
_diffrn_reflns_limit_h_min -10
_diffrn_reflns_limit_k_max 17
_diffrn_reflns_limit_k_min -17
_diffrn_reflns_limit_l_max 14
_diffrn_reflns_limit_l_min -22
_diffrn_reflns_number 13485
_diffrn_reflns_point_group_measured_fraction_full 0.974
_diffrn_reflns_point_group_measured_fraction_max 0.998
_diffrn_reflns_theta_full 25.242
_diffrn_reflns_theta_max 24.999
_diffrn_reflns_theta_min 1.427
_exptl_absorpt_coefficient_mu 0.072
_exptl_absorpt_correction_T_max 0.7456
_exptl_absorpt_correction_T_min 0.6251
_exptl_absorpt_correction_type multi-scan
_exptl_absorpt_process_details sadabs
_exptl_crystal_colour colorless
_exptl_crystal_density_diffrn 1.208
_exptl_crystal_description prismatic
_exptl_crystal_F_000 936
_exptl_crystal_size_max 0.220
_exptl_crystal_size_mid 0.170
_exptl_crystal_size_min 0.140
_refine_diff_density_max 0.281
_refine_diff_density_min -0.178
_refine_diff_density_rms 0.047
_refine_ls_extinction_method none
_refine_ls_goodness_of_fit_ref 1.009
_refine_ls_hydrogen_treatment constr
_refine_ls_matrix_type full
_refine_ls_number_parameters 615
_refine_ls_number_reflns 8539
_refine_ls_number_restraints 0
_refine_ls_restrained_S_all 1.009
_refine_ls_R_factor_all 0.1052
_refine_ls_R_factor_gt 0.0641
_refine_ls_shift/su_max 0.000
_refine_ls_shift/su_mean 0.000
_refine_ls_structure_factor_coef Fsqd
_refine_ls_weighting_details 'w=1/[\s^2^(Fo^2^)+(0.0813P)^2^+0.2658P] where P=(Fo^2^+2Fc^2^)/3'
_refine_ls_weighting_scheme calc
_refine_ls_wR_factor_gt 0.1494
_refine_ls_wR_factor_ref 0.1722
_reflns_Friedel_coverage 0.000
_reflns_number_gt 5470
_reflns_number_total 8539
_reflns_threshold_expression 'I > 2\s(I)'
_cod_data_source_file c7ob02502e2.cif
_cod_data_source_block cd17317
_cod_original_cell_volume 2427.7(7)
_cod_database_code 7155951
_shelx_space_group_comment
; 
The symmetry employed for this shelxl refinement is uniquely defined 
by the following loop, which should always be used as a source of 
symmetry information in preference to the above space-group names. 
They are only intended as comments. 
;
_shelx_estimated_absorpt_t_min 0.984
_shelx_estimated_absorpt_t_max 0.990
_shelxl_version_number 2013-4

loop_
_space_group_symop_operation_xyz
'x, y, z'
'-x, -y, -z'

loop_
_atom_site_label
_atom_site_type_symbol
_atom_site_fract_x
_atom_site_fract_y
_atom_site_fract_z
_atom_site_U_iso_or_equiv
_atom_site_adp_type
_atom_site_occupancy
_atom_site_site_symmetry_order
_atom_site_calc_flag
_atom_site_refinement_flags_posn
_atom_site_refinement_flags_adp
N1 N 0.8821(2) 0.29669(14) 0.11988(10) 0.0442(5) Uani 1 1 d . .
N2 N 0.6233(2) 0.14098(14) 0.47844(11) 0.0462(5) Uani 1 1 d . .
O1 O 1.0128(2) 0.18294(13) 0.13465(10) 0.0590(5) Uani 1 1 d . .
O2 O 0.5357(2) 0.06647(14) 0.36310(10) 0.0661(6) Uani 1 1 d . .
C1 C 0.9283(3) 0.22094(17) 0.09721(13) 0.0434(6) Uani 1 1 d . .
C2 C 0.8489(3) 0.18892(17) 0.01745(12) 0.0415(6) Uani 1 1 d . .
C3 C 0.7703(3) 0.26544(17) -0.00067(13) 0.0406(6) Uani 1 1 d . .
C4 C 0.6858(3) 0.2779(2) -0.06516(14) 0.0520(7) Uani 1 1 d . .
H4 H 0.6722 0.2369 -0.1066 0.062 Uiso 1 1 calc R U
C5 C 0.6209(3) 0.3532(2) -0.06760(16) 0.0641(8) Uani 1 1 d . .
H5 H 0.5634 0.3633 -0.1110 0.077 Uiso 1 1 calc R U
C6 C 0.6419(3) 0.4132(2) -0.00538(17) 0.0615(8) Uani 1 1 d . .
H6 H 0.5970 0.4632 -0.0082 0.074 Uiso 1 1 calc R U
C7 C 0.7269(3) 0.40241(18) 0.06127(15) 0.0499(7) Uani 1 1 d . .
C8 C 0.7902(3) 0.32600(17) 0.06193(13) 0.0421(6) Uani 1 1 d . .
C9 C 0.9082(4) 0.3277(2) 0.19659(14) 0.0659(8) Uani 1 1 d . .
H9A H 0.9608 0.2884 0.2239 0.099 Uiso 1 1 calc R U
H9B H 0.8101 0.3238 0.2092 0.099 Uiso 1 1 calc R U
H9C H 0.9708 0.3913 0.2072 0.099 Uiso 1 1 calc R U
C10 C 0.7505(3) 0.47281(18) 0.12569(15) 0.0537(7) Uani 1 1 d . .
C11 C 0.8868(4) 0.5333(2) 0.14781(19) 0.0703(9) Uani 1 1 d . .
C12 C 1.0442(4) 0.5636(3) 0.1381(2) 0.1022(13) Uani 1 1 d . .
H12A H 1.0616 0.5993 0.0985 0.123 Uiso 1 1 calc R U
H12B H 1.1113 0.5224 0.1492 0.123 Uiso 1 1 calc R U
C13 C 0.9946(4) 0.6096(3) 0.2008(3) 0.1063(14) Uani 1 1 d . .
H13A H 1.0316 0.5954 0.2490 0.128 Uiso 1 1 calc R U
H13B H 0.9819 0.6724 0.1982 0.128 Uiso 1 1 calc R U
C14 C 0.6188(3) 0.46979(19) 0.16136(14) 0.0528(7) Uani 1 1 d . .
C15 C 0.6229(4) 0.5423(2) 0.21260(16) 0.0676(8) Uani 1 1 d . .
H15 H 0.7082 0.5945 0.2239 0.081 Uiso 1 1 calc R U
C16 C 0.5030(5) 0.5379(3) 0.24656(18) 0.0811(10) Uani 1 1 d . .
H16 H 0.5076 0.5873 0.2805 0.097 Uiso 1 1 calc R U
C17 C 0.3763(4) 0.4617(3) 0.23121(18) 0.0801(10) Uani 1 1 d . .
H17 H 0.2960 0.4589 0.2551 0.096 Uiso 1 1 calc R U
C18 C 0.3685(4) 0.3895(3) 0.18057(18) 0.0774(9) Uani 1 1 d . .
H18 H 0.2828 0.3375 0.1697 0.093 Uiso 1 1 calc R U
C19 C 0.4900(4) 0.3947(2) 0.14535(17) 0.0665(8) Uani 1 1 d . .
H19 H 0.4835 0.3461 0.1103 0.080 Uiso 1 1 calc R U
C20 C 0.7265(3) 0.09494(17) 0.01479(14) 0.0481(6) Uani 1 1 d . .
H20A H 0.6677 0.0752 -0.0346 0.058 Uiso 1 1 calc R U
H20B H 0.7803 0.0479 0.0287 0.058 Uiso 1 1 calc R U
C21 C 0.6137(3) 0.09861(17) 0.06284(14) 0.0472(6) Uani 1 1 d . .
C22 C 0.4833(3) 0.13009(18) 0.04047(16) 0.0565(7) Uani 1 1 d . .
H22 H 0.4652 0.1503 -0.0047 0.068 Uiso 1 1 calc R U
C23 C 0.3793(4) 0.1321(2) 0.0838(2) 0.0710(9) Uani 1 1 d . .
H23 H 0.2923 0.1537 0.0680 0.085 Uiso 1 1 calc R U
C24 C 0.4049(4) 0.1021(2) 0.1502(2) 0.0774(10) Uani 1 1 d . .
H24 H 0.3348 0.1030 0.1795 0.093 Uiso 1 1 calc R U
C25 C 0.5330(4) 0.0708(3) 0.17364(18) 0.0819(10) Uani 1 1 d . .
H25 H 0.5503 0.0505 0.2189 0.098 Uiso 1 1 calc R U
C26 C 0.6369(4) 0.0692(2) 0.13007(15) 0.0640(8) Uani 1 1 d . .
H26 H 0.7241 0.0480 0.1465 0.077 Uiso 1 1 calc R U
C27 C 0.9677(3) 0.18217(19) -0.02706(13) 0.0471(6) Uani 1 1 d . .
C28 C 1.0859(3) 0.2608(2) -0.02698(17) 0.0681(8) Uani 1 1 d . .
H28 H 1.0918 0.3162 0.0009 0.082 Uiso 1 1 calc R U
C29 C 1.1953(4) 0.2592(3) -0.0673(2) 0.0896(11) Uani 1 1 d . .
H29 H 1.2741 0.3129 -0.0665 0.108 Uiso 1 1 calc R U
C30 C 1.1870(4) 0.1779(4) -0.10838(19) 0.0892(12) Uani 1 1 d . .
H30 H 1.2605 0.1764 -0.1357 0.107 Uiso 1 1 calc R U
C31 C 1.0725(4) 0.0998(3) -0.10940(17) 0.0796(11) Uani 1 1 d . .
H31 H 1.0674 0.0450 -0.1377 0.095 Uiso 1 1 calc R U
C32 C 0.9626(3) 0.1008(2) -0.06857(15) 0.0618(8) Uani 1 1 d . .
H32 H 0.8851 0.0465 -0.0692 0.074 Uiso 1 1 calc R U
C33 C 0.5456(3) 0.13090(19) 0.40850(14) 0.0498(6) Uani 1 1 d . .
C34 C 0.4691(3) 0.21251(18) 0.39708(13) 0.0474(6) Uani 1 1 d . .
C35 C 0.5275(3) 0.26917(17) 0.47105(13) 0.0455(6) Uani 1 1 d . .
C36 C 0.5024(3) 0.35240(18) 0.49446(15) 0.0528(7) Uani 1 1 d . .
H36 H 0.4408 0.3815 0.4639 0.063 Uiso 1 1 calc R U
C37 C 0.5718(3) 0.39183(19) 0.56508(15) 0.0553(7) Uani 1 1 d . .
H37 H 0.5575 0.4485 0.5824 0.066 Uiso 1 1 calc R U
C38 C 0.6615(3) 0.34753(18) 0.60950(14) 0.0507(7) Uani 1 1 d . .
H38 H 0.7071 0.3759 0.6565 0.061 Uiso 1 1 calc R U
C39 C 0.6878(3) 0.26255(17) 0.58798(13) 0.0436(6) Uani 1 1 d . .
C40 C 0.6172(3) 0.22422(17) 0.51627(13) 0.0405(6) Uani 1 1 d . .
C41 C 0.6977(3) 0.06970(18) 0.50616(15) 0.0553(7) Uani 1 1 d . .
H41A H 0.6699 0.0162 0.4701 0.083 Uiso 1 1 calc R U
H41B H 0.6635 0.0512 0.5487 0.083 Uiso 1 1 calc R U
H41C H 0.8086 0.0950 0.5179 0.083 Uiso 1 1 calc R U
C42 C 0.7834(3) 0.21747(17) 0.64020(13) 0.0448(6) Uani 1 1 d . .
C43 C 0.7218(3) 0.17832(19) 0.69120(13) 0.0487(6) Uani 1 1 d . .
C44 C 0.5855(3) 0.1549(2) 0.72237(16) 0.0647(8) Uani 1 1 d . .
H44A H 0.4967 0.1051 0.6963 0.078 Uiso 1 1 calc R U
H44B H 0.5605 0.2053 0.7487 0.078 Uiso 1 1 calc R U
C45 C 0.7348(4) 0.1289(3) 0.75418(16) 0.0712(9) Uani 1 1 d . .
H45A H 0.7986 0.1637 0.7996 0.085 Uiso 1 1 calc R U
H45B H 0.7349 0.0635 0.7472 0.085 Uiso 1 1 calc R U
C46 C 0.9460(3) 0.22304(18) 0.63506(14) 0.0471(6) Uani 1 1 d . .
C47 C 1.0383(3) 0.1795(2) 0.68019(17) 0.0687(8) Uani 1 1 d . .
H47 H 0.9978 0.1457 0.7144 0.082 Uiso 1 1 calc R U
C48 C 1.1886(4) 0.1856(3) 0.67519(19) 0.0810(10) Uani 1 1 d . .
H48 H 1.2486 0.1559 0.7060 0.097 Uiso 1 1 calc R U
C49 C 1.2510(4) 0.2348(2) 0.62535(19) 0.0755(9) Uani 1 1 d . .
H49 H 1.3529 0.2388 0.6220 0.091 Uiso 1 1 calc R U
C50 C 1.1612(4) 0.2778(2) 0.58062(18) 0.0735(9) Uani 1 1 d . .
H50 H 1.2027 0.3117 0.5467 0.088 Uiso 1 1 calc R U
C51 C 1.0099(3) 0.2719(2) 0.58483(16) 0.0600(7) Uani 1 1 d . .
H51 H 0.9502 0.3012 0.5534 0.072 Uiso 1 1 calc R U
C52 C 0.5313(3) 0.2675(2) 0.33828(14) 0.0587(8) Uani 1 1 d . .
H52A H 0.5148 0.2239 0.2953 0.070 Uiso 1 1 calc R U
H52B H 0.4713 0.3121 0.3260 0.070 Uiso 1 1 calc R U
C53 C 0.6999(4) 0.3190(2) 0.35995(14) 0.0554(7) Uani 1 1 d . .
C54 C 0.8160(4) 0.2732(2) 0.36510(16) 0.0647(8) Uani 1 1 d . .
H54 H 0.7884 0.2084 0.3539 0.078 Uiso 1 1 calc R U
C55 C 0.9700(4) 0.3199(3) 0.38614(18) 0.0777(9) Uani 1 1 d . .
H55 H 1.0452 0.2868 0.3898 0.093 Uiso 1 1 calc R U
C56 C 1.0133(5) 0.4143(3) 0.4017(2) 0.0995(12) Uani 1 1 d . .
H56 H 1.1180 0.4464 0.4162 0.119 Uiso 1 1 calc R U
C57 C 0.9013(6) 0.4616(3) 0.3958(3) 0.1265(17) Uani 1 1 d . .
H57 H 0.9303 0.5266 0.4062 0.152 Uiso 1 1 calc R U
C58 C 0.7457(5) 0.4145(2) 0.3746(2) 0.0960(12) Uani 1 1 d . .
H58 H 0.6711 0.4481 0.3702 0.115 Uiso 1 1 calc R U
C59 C 0.2934(3) 0.16876(18) 0.37782(14) 0.0491(7) Uani 1 1 d . .
C60 C 0.2012(4) 0.1585(2) 0.30887(15) 0.0626(8) Uani 1 1 d . .
H60 H 0.2453 0.1829 0.2720 0.075 Uiso 1 1 calc R U
C61 C 0.0468(4) 0.1131(2) 0.29438(19) 0.0755(9) Uani 1 1 d . .
H61 H -0.0130 0.1076 0.2478 0.091 Uiso 1 1 calc R U
C62 C -0.0216(4) 0.0755(2) 0.3470(2) 0.0765(9) Uani 1 1 d . .
H62 H -0.1264 0.0432 0.3363 0.092 Uiso 1 1 calc R U
C63 C 0.0667(4) 0.0863(2) 0.41583(19) 0.0728(9) Uani 1 1 d . .
H63 H 0.0212 0.0624 0.4525 0.087 Uiso 1 1 calc R U
C64 C 0.2222(4) 0.1323(2) 0.43089(15) 0.0598(7) Uani 1 1 d . .
H64 H 0.2807 0.1391 0.4778 0.072 Uiso 1 1 calc R U

loop_
_atom_site_aniso_label
_atom_site_aniso_U_11
_atom_site_aniso_U_22
_atom_site_aniso_U_33
_atom_site_aniso_U_23
_atom_site_aniso_U_13
_atom_site_aniso_U_12
N1 0.0468(13) 0.0491(12) 0.0384(12) 0.0056(9) 0.0110(10) 0.0150(10)
N2 0.0519(13) 0.0486(12) 0.0453(13) 0.0105(10) 0.0143(10) 0.0228(10)
O1 0.0578(12) 0.0702(12) 0.0540(11) 0.0167(10) 0.0059(9) 0.0290(11)
O2 0.0791(15) 0.0652(12) 0.0589(12) -0.0038(10) 0.0160(10) 0.0313(11)
C1 0.0403(15) 0.0482(15) 0.0437(15) 0.0101(12) 0.0109(12) 0.0131(12)
C2 0.0381(14) 0.0492(14) 0.0410(14) 0.0057(11) 0.0119(11) 0.0160(12)
C3 0.0336(13) 0.0519(15) 0.0423(14) 0.0141(11) 0.0156(11) 0.0145(11)
C4 0.0397(15) 0.0756(19) 0.0472(16) 0.0133(13) 0.0162(12) 0.0206(14)
C5 0.0510(18) 0.099(2) 0.0598(19) 0.0325(17) 0.0199(14) 0.0387(17)
C6 0.0572(18) 0.0731(19) 0.074(2) 0.0264(16) 0.0271(16) 0.0386(16)
C7 0.0443(15) 0.0520(16) 0.0620(18) 0.0140(13) 0.0227(13) 0.0183(13)
C8 0.0372(14) 0.0471(14) 0.0457(15) 0.0114(12) 0.0174(12) 0.0102(12)
C9 0.088(2) 0.072(2) 0.0435(17) 0.0078(14) 0.0144(15) 0.0330(18)
C10 0.0533(18) 0.0461(15) 0.0693(19) 0.0114(13) 0.0217(14) 0.0198(14)
C11 0.056(2) 0.0516(18) 0.105(3) 0.0090(17) 0.0224(18) 0.0133(16)
C12 0.059(2) 0.095(3) 0.155(4) 0.034(3) 0.035(2) 0.011(2)
C13 0.079(3) 0.079(3) 0.139(4) -0.012(2) 0.001(3) 0.007(2)
C14 0.0513(17) 0.0570(17) 0.0578(17) 0.0113(14) 0.0158(14) 0.0247(14)
C15 0.068(2) 0.067(2) 0.070(2) -0.0025(16) 0.0161(16) 0.0262(16)
C16 0.090(3) 0.102(3) 0.065(2) -0.0002(19) 0.027(2) 0.048(2)
C17 0.068(2) 0.119(3) 0.071(2) 0.017(2) 0.0298(18) 0.044(2)
C18 0.055(2) 0.098(3) 0.081(2) 0.014(2) 0.0261(17) 0.0157(18)
C19 0.0568(19) 0.067(2) 0.074(2) -0.0050(15) 0.0219(16) 0.0114(16)
C20 0.0478(16) 0.0494(15) 0.0487(15) 0.0018(12) 0.0135(12) 0.0151(13)
C21 0.0448(16) 0.0436(14) 0.0508(16) -0.0019(12) 0.0161(12) 0.0052(12)
C22 0.0465(17) 0.0537(16) 0.0686(19) 0.0075(14) 0.0183(14) 0.0076(13)
C23 0.056(2) 0.0614(19) 0.099(3) -0.0041(18) 0.0377(18) 0.0104(15)
C24 0.075(2) 0.075(2) 0.076(2) -0.0191(18) 0.044(2) -0.0062(18)
C25 0.083(3) 0.098(3) 0.057(2) 0.0052(18) 0.0284(19) -0.001(2)
C26 0.0611(19) 0.071(2) 0.0582(19) 0.0140(15) 0.0177(15) 0.0100(16)
C27 0.0404(15) 0.0640(17) 0.0433(15) 0.0106(13) 0.0113(12) 0.0235(13)
C28 0.0561(19) 0.075(2) 0.085(2) 0.0173(17) 0.0359(17) 0.0215(17)
C29 0.062(2) 0.114(3) 0.115(3) 0.040(2) 0.052(2) 0.030(2)
C30 0.067(3) 0.156(4) 0.076(2) 0.035(2) 0.043(2) 0.062(3)
C31 0.070(2) 0.122(3) 0.062(2) -0.003(2) 0.0171(18) 0.057(2)
C32 0.0516(18) 0.084(2) 0.0566(18) -0.0007(15) 0.0144(14) 0.0308(16)
C33 0.0522(17) 0.0537(16) 0.0472(16) 0.0074(13) 0.0156(13) 0.0172(13)
C34 0.0565(17) 0.0527(15) 0.0382(14) 0.0093(11) 0.0134(12) 0.0211(13)
C35 0.0475(15) 0.0456(14) 0.0492(15) 0.0123(12) 0.0196(12) 0.0144(12)
C36 0.0593(18) 0.0544(16) 0.0558(17) 0.0158(13) 0.0220(14) 0.0258(14)
C37 0.0636(19) 0.0485(16) 0.0623(19) 0.0042(13) 0.0218(15) 0.0254(14)
C38 0.0488(16) 0.0529(16) 0.0523(16) 0.0004(13) 0.0158(13) 0.0154(13)
C39 0.0377(14) 0.0499(15) 0.0478(15) 0.0091(12) 0.0165(12) 0.0135(12)
C40 0.0353(14) 0.0494(14) 0.0430(14) 0.0145(12) 0.0161(11) 0.0141(11)
C41 0.0577(18) 0.0501(16) 0.0623(18) 0.0081(13) 0.0101(14) 0.0245(14)
C42 0.0385(15) 0.0534(15) 0.0417(14) 0.0044(12) 0.0071(12) 0.0128(12)
C43 0.0394(15) 0.0627(17) 0.0455(15) 0.0102(13) 0.0089(12) 0.0160(13)
C44 0.0491(18) 0.089(2) 0.0646(19) 0.0220(16) 0.0232(15) 0.0231(16)
C45 0.060(2) 0.103(2) 0.0599(19) 0.0277(17) 0.0194(15) 0.0296(18)
C46 0.0391(15) 0.0539(16) 0.0482(15) 0.0028(12) 0.0103(12) 0.0126(12)
C47 0.0495(18) 0.090(2) 0.079(2) 0.0302(18) 0.0224(16) 0.0300(17)
C48 0.053(2) 0.107(3) 0.098(3) 0.035(2) 0.0240(19) 0.0369(19)
C49 0.0406(18) 0.091(2) 0.100(3) 0.009(2) 0.0231(18) 0.0228(17)
C50 0.052(2) 0.090(2) 0.088(2) 0.0213(19) 0.0360(17) 0.0156(17)
C51 0.0458(17) 0.0674(19) 0.070(2) 0.0147(15) 0.0193(15) 0.0148(14)
C52 0.073(2) 0.0667(18) 0.0472(16) 0.0199(13) 0.0209(15) 0.0293(16)
C53 0.071(2) 0.0579(18) 0.0465(16) 0.0165(13) 0.0257(14) 0.0204(16)
C54 0.072(2) 0.0640(19) 0.069(2) 0.0161(15) 0.0336(17) 0.0210(17)
C55 0.071(2) 0.088(3) 0.082(2) 0.0229(19) 0.0309(19) 0.023(2)
C56 0.081(3) 0.086(3) 0.122(3) 0.004(2) 0.035(2) -0.003(2)
C57 0.122(4) 0.050(2) 0.205(5) 0.003(3) 0.061(4) 0.002(3)
C58 0.099(3) 0.058(2) 0.148(4) 0.024(2) 0.053(3) 0.028(2)
C59 0.0559(17) 0.0511(16) 0.0458(16) 0.0102(12) 0.0105(13) 0.0242(13)
C60 0.067(2) 0.077(2) 0.0460(17) 0.0062(14) 0.0101(15) 0.0260(17)
C61 0.070(2) 0.081(2) 0.066(2) -0.0011(18) -0.0074(18) 0.0233(19)
C62 0.057(2) 0.062(2) 0.103(3) 0.0122(19) 0.004(2) 0.0140(16)
C63 0.060(2) 0.081(2) 0.085(2) 0.0335(18) 0.0216(18) 0.0218(18)
C64 0.059(2) 0.0700(19) 0.0542(17) 0.0197(14) 0.0102(14) 0.0231(16)

loop_
_atom_type_symbol
_atom_type_description
_atom_type_scat_dispersion_real
_atom_type_scat_dispersion_imag
_atom_type_scat_source
C C 0.0033 0.0016 'International Tables Vol C Tables 4.2.6.8 and 6.1.1.4'
H H 0.0000 0.0000 'International Tables Vol C Tables 4.2.6.8 and 6.1.1.4'
N N 0.0061 0.0033 'International Tables Vol C Tables 4.2.6.8 and 6.1.1.4'
O O 0.0106 0.0060 'International Tables Vol C Tables 4.2.6.8 and 6.1.1.4'

loop_
_geom_angle_atom_site_label_1
_geom_angle_atom_site_label_2
_geom_angle_atom_site_label_3
_geom_angle
C1 N1 C8 111.11(19)
C1 N1 C9 120.3(2)
C8 N1 C9 127.8(2)
C33 N2 C40 110.98(19)
C33 N2 C41 121.0(2)
C40 N2 C41 128.0(2)
O1 C1 N1 125.7(2)
O1 C1 C2 125.7(2)
N1 C1 C2 108.6(2)
C3 C2 C27 112.9(2)
C3 C2 C1 101.59(18)
C27 C2 C1 110.93(19)
C3 C2 C20 110.51(19)
C27 C2 C20 113.66(19)
C1 C2 C20 106.38(19)
C4 C3 C8 121.3(2)
C4 C3 C2 129.4(2)
C8 C3 C2 109.3(2)
C3 C4 C5 118.5(3)
C3 C4 H4 120.7
C5 C4 H4 120.7
C4 C5 C6 119.9(3)
C4 C5 H5 120.1
C6 C5 H5 120.1
C5 C6 C7 123.1(2)
C5 C6 H6 118.4
C7 C6 H6 118.4
C6 C7 C8 115.6(2)
C6 C7 C10 120.1(2)
C8 C7 C10 124.3(2)
C3 C8 C7 121.6(2)
C3 C8 N1 109.0(2)
C7 C8 N1 129.3(2)
N1 C9 H9A 109.5
N1 C9 H9B 109.5
H9A C9 H9B 109.5
N1 C9 H9C 109.5
H9A C9 H9C 109.5
H9B C9 H9C 109.5
C11 C10 C14 123.5(3)
C11 C10 C7 118.1(3)
C14 C10 C7 118.4(2)
C10 C11 C12 146.3(3)
C10 C11 C13 150.1(3)
C12 C11 C13 63.4(2)
C11 C12 C13 59.0(2)
C11 C12 H12A 117.9
C13 C12 H12A 117.9
C11 C12 H12B 117.9
C13 C12 H12B 117.9
H12A C12 H12B 115.0
C11 C13 C12 57.6(2)
C11 C13 H13A 118.0
C12 C13 H13A 118.0
C11 C13 H13B 118.0
C12 C13 H13B 118.0
H13A C13 H13B 115.2
C19 C14 C15 117.9(3)
C19 C14 C10 120.9(2)
C15 C14 C10 121.2(3)
C16 C15 C14 120.8(3)
C16 C15 H15 119.6
C14 C15 H15 119.6
C17 C16 C15 120.8(3)
C17 C16 H16 119.6
C15 C16 H16 119.6
C16 C17 C18 119.6(3)
C16 C17 H17 120.2
C18 C17 H17 120.2
C17 C18 C19 119.5(3)
C17 C18 H18 120.3
C19 C18 H18 120.3
C14 C19 C18 121.4(3)
C14 C19 H19 119.3
C18 C19 H19 119.3
C21 C20 C2 114.48(19)
C21 C20 H20A 108.6
C2 C20 H20A 108.6
C21 C20 H20B 108.6
C2 C20 H20B 108.6
H20A C20 H20B 107.6
C26 C21 C22 117.8(3)
C26 C21 C20 120.9(2)
C22 C21 C20 121.3(2)
C21 C22 C23 121.3(3)
C21 C22 H22 119.3
C23 C22 H22 119.3
C24 C23 C22 119.7(3)
C24 C23 H23 120.2
C22 C23 H23 120.2
C25 C24 C23 120.2(3)
C25 C24 H24 119.9
C23 C24 H24 119.9
C24 C25 C26 119.9(3)
C24 C25 H25 120.0
C26 C25 H25 120.0
C21 C26 C25 121.1(3)
C21 C26 H26 119.4
C25 C26 H26 119.4
C28 C27 C32 117.9(3)
C28 C27 C2 119.0(2)
C32 C27 C2 123.1(3)
C29 C28 C27 121.5(3)
C29 C28 H28 119.3
C27 C28 H28 119.3
C30 C29 C28 119.5(4)
C30 C29 H29 120.3
C28 C29 H29 120.3
C31 C30 C29 120.3(3)
C31 C30 H30 119.9
C29 C30 H30 119.9
C30 C31 C32 120.6(3)
C30 C31 H31 119.7
C32 C31 H31 119.7
C27 C32 C31 120.3(3)
C27 C32 H32 119.9
C31 C32 H32 119.9
O2 C33 N2 124.9(2)
O2 C33 C34 126.1(2)
N2 C33 C34 109.0(2)
C35 C34 C59 113.5(2)
C35 C34 C33 100.8(2)
C59 C34 C33 106.5(2)
C35 C34 C52 111.9(2)
C59 C34 C52 114.0(2)
C33 C34 C52 109.2(2)
C36 C35 C40 121.7(2)
C36 C35 C34 128.8(2)
C40 C35 C34 109.5(2)
C35 C36 C37 117.9(2)
C35 C36 H36 121.0
C37 C36 H36 121.0
C38 C37 C36 120.2(2)
C38 C37 H37 119.9
C36 C37 H37 119.9
C37 C38 C39 123.5(2)
C37 C38 H38 118.3
C39 C38 H38 118.3
C38 C39 C40 115.3(2)
C38 C39 C42 120.3(2)
C40 C39 C42 124.4(2)
C35 C40 C39 121.3(2)
C35 C40 N2 109.6(2)
C39 C40 N2 129.0(2)
N2 C41 H41A 109.5
N2 C41 H41B 109.5
H41A C41 H41B 109.5
N2 C41 H41C 109.5
H41A C41 H41C 109.5
H41B C41 H41C 109.5
C43 C42 C46 122.8(2)
C43 C42 C39 118.2(2)
C46 C42 C39 118.9(2)
C42 C43 C45 150.0(3)
C42 C43 C44 146.8(2)
C45 C43 C44 63.21(19)
C43 C44 C45 58.19(17)
C43 C44 H44A 118.0
C45 C44 H44A 118.0
C43 C44 H44B 118.0
C45 C44 H44B 118.0
H44A C44 H44B 115.1
C43 C45 C44 58.60(18)
C43 C45 H45A 117.9
C44 C45 H45A 117.9
C43 C45 H45B 117.9
C44 C45 H45B 117.9
H45A C45 H45B 115.1
C51 C46 C47 117.7(3)
C51 C46 C42 120.7(2)
C47 C46 C42 121.5(2)
C48 C47 C46 121.0(3)
C48 C47 H47 119.5
C46 C47 H47 119.5
C49 C48 C47 120.7(3)
C49 C48 H48 119.6
C47 C48 H48 119.6
C50 C49 C48 118.8(3)
C50 C49 H49 120.6
C48 C49 H49 120.6
C49 C50 C51 121.1(3)
C49 C50 H50 119.5
C51 C50 H50 119.5
C46 C51 C50 120.7(3)
C46 C51 H51 119.7
C50 C51 H51 119.7
C53 C52 C34 114.2(2)
C53 C52 H52A 108.7
C34 C52 H52A 108.7
C53 C52 H52B 108.7
C34 C52 H52B 108.7
H52A C52 H52B 107.6
C58 C53 C54 117.0(3)
C58 C53 C52 120.9(3)
C54 C53 C52 122.1(3)
C55 C54 C53 122.2(3)
C55 C54 H54 118.9
C53 C54 H54 118.9
C56 C55 C54 120.0(3)
C56 C55 H55 120.0
C54 C55 H55 120.0
C55 C56 C57 119.1(4)
C55 C56 H56 120.4
C57 C56 H56 120.4
C56 C57 C58 120.9(4)
C56 C57 H57 119.6
C58 C57 H57 119.6
C53 C58 C57 120.8(4)
C53 C58 H58 119.6
C57 C58 H58 119.6
C64 C59 C60 117.3(3)
C64 C59 C34 118.6(2)
C60 C59 C34 123.9(2)
C61 C60 C59 120.9(3)
C61 C60 H60 119.5
C59 C60 H60 119.5
C62 C61 C60 121.2(3)
C62 C61 H61 119.4
C60 C61 H61 119.4
C61 C62 C63 118.9(3)
C61 C62 H62 120.6
C63 C62 H62 120.6
C62 C63 C64 120.2(3)
C62 C63 H63 119.9
C64 C63 H63 119.9
C63 C64 C59 121.4(3)
C63 C64 H64 119.3
C59 C64 H64 119.3

loop_
_geom_bond_atom_site_label_1
_geom_bond_atom_site_label_2
_geom_bond_distance
N1 C1 1.365(3)
N1 C8 1.409(3)
N1 C9 1.456(3)
N2 C33 1.358(3)
N2 C40 1.404(3)
N2 C41 1.465(3)
O1 C1 1.212(3)
O2 C33 1.217(3)
C1 C2 1.533(3)
C2 C3 1.509(3)
C2 C27 1.519(3)
C2 C20 1.548(3)
C3 C4 1.365(3)
C3 C8 1.395(3)
C4 C5 1.385(4)
C4 H4 0.9300
C5 C6 1.383(4)
C5 H5 0.9300
C6 C7 1.391(4)
C6 H6 0.9300
C7 C8 1.392(3)
C7 C10 1.499(4)
C9 H9A 0.9600
C9 H9B 0.9600
C9 H9C 0.9600
C10 C11 1.309(4)
C10 C14 1.485(4)
C11 C12 1.447(5)
C11 C13 1.470(5)
C12 C13 1.533(5)
C12 H12A 0.9700
C12 H12B 0.9700
C13 H13A 0.9700
C13 H13B 0.9700
C14 C19 1.371(4)
C14 C15 1.390(4)
C15 C16 1.367(4)
C15 H15 0.9300
C16 C17 1.370(5)
C16 H16 0.9300
C17 C18 1.368(4)
C17 H17 0.9300
C18 C19 1.394(4)
C18 H18 0.9300
C19 H19 0.9300
C20 C21 1.514(3)
C20 H20A 0.9700
C20 H20B 0.9700
C21 C26 1.377(4)
C21 C22 1.381(4)
C22 C23 1.380(4)
C22 H22 0.9300
C23 C24 1.367(5)
C23 H23 0.9300
C24 C25 1.364(5)
C24 H24 0.9300
C25 C26 1.382(4)
C25 H25 0.9300
C26 H26 0.9300
C27 C28 1.380(4)
C27 C32 1.381(4)
C28 C29 1.378(4)
C28 H28 0.9300
C29 C30 1.368(5)
C29 H29 0.9300
C30 C31 1.352(5)
C30 H30 0.9300
C31 C32 1.388(4)
C31 H31 0.9300
C32 H32 0.9300
C33 C34 1.546(3)
C34 C35 1.513(3)
C34 C59 1.528(4)
C34 C52 1.550(4)
C35 C36 1.370(3)
C35 C40 1.387(3)
C36 C37 1.386(4)
C36 H36 0.9300
C37 C38 1.372(4)
C37 H37 0.9300
C38 C39 1.389(3)
C38 H38 0.9300
C39 C40 1.401(3)
C39 C42 1.494(3)
C41 H41A 0.9600
C41 H41B 0.9600
C41 H41C 0.9600
C42 C43 1.318(3)
C42 C46 1.485(3)
C43 C45 1.452(4)
C43 C44 1.458(4)
C44 C45 1.525(4)
C44 H44A 0.9700
C44 H44B 0.9700
C45 H45A 0.9700
C45 H45B 0.9700
C46 C51 1.378(4)
C46 C47 1.386(4)
C47 C48 1.371(4)
C47 H47 0.9300
C48 C49 1.368(5)
C48 H48 0.9300
C49 C50 1.363(4)
C49 H49 0.9300
C50 C51 1.377(4)
C50 H50 0.9300
C51 H51 0.9300
C52 C53 1.496(4)
C52 H52A 0.9700
C52 H52B 0.9700
C53 C58 1.366(4)
C53 C54 1.382(4)
C54 C55 1.366(4)
C54 H54 0.9300
C55 C56 1.352(5)
C55 H55 0.9300
C56 C57 1.365(6)
C56 H56 0.9300
C57 C58 1.380(6)
C57 H57 0.9300
C58 H58 0.9300
C59 C64 1.381(4)
C59 C60 1.387(4)
C60 C61 1.364(4)
C60 H60 0.9300
C61 C62 1.365(5)
C61 H61 0.9300
C62 C63 1.371(4)
C62 H62 0.9300
C63 C64 1.374(4)
C63 H63 0.9300
C64 H64 0.9300

loop_
_geom_torsion_atom_site_label_1
_geom_torsion_atom_site_label_2
_geom_torsion_atom_site_label_3
_geom_torsion_atom_site_label_4
_geom_torsion
C8 N1 C1 O1 177.1(2)
C9 N1 C1 O1 -12.1(4)
C8 N1 C1 C2 -5.7(3)
C9 N1 C1 C2 165.0(2)
O1 C1 C2 C3 -176.3(2)
N1 C1 C2 C3 6.6(2)
O1 C1 C2 C27 -56.0(3)
N1 C1 C2 C27 126.8(2)
O1 C1 C2 C20 68.0(3)
N1 C1 C2 C20 -109.1(2)
C27 C2 C3 C4 58.2(3)
C1 C2 C3 C4 177.1(2)
C20 C2 C3 C4 -70.3(3)
C27 C2 C3 C8 -124.1(2)
C1 C2 C3 C8 -5.2(2)
C20 C2 C3 C8 107.3(2)
C8 C3 C4 C5 0.7(4)
C2 C3 C4 C5 178.1(3)
C3 C4 C5 C6 -0.3(4)
C4 C5 C6 C7 0.2(4)
C5 C6 C7 C8 -0.3(4)
C5 C6 C7 C10 177.3(3)
C4 C3 C8 C7 -0.9(4)
C2 C3 C8 C7 -178.8(2)
C4 C3 C8 N1 -179.9(2)
C2 C3 C8 N1 2.3(3)
C6 C7 C8 C3 0.7(4)
C10 C7 C8 C3 -176.8(2)
C6 C7 C8 N1 179.4(2)
C10 C7 C8 N1 1.9(4)
C1 N1 C8 C3 2.3(3)
C9 N1 C8 C3 -167.6(2)
C1 N1 C8 C7 -176.6(2)
C9 N1 C8 C7 13.6(4)
C6 C7 C10 C11 -104.3(3)
C8 C7 C10 C11 73.1(4)
C6 C7 C10 C14 76.2(3)
C8 C7 C10 C14 -106.4(3)
C14 C10 C11 C12 175.6(5)
C7 C10 C11 C12 -3.9(7)
C14 C10 C11 C13 5.5(8)
C7 C10 C11 C13 -174.0(5)
C10 C11 C12 C13 -174.5(6)
C10 C11 C13 C12 173.9(7)
C11 C10 C14 C19 -167.0(3)
C7 C10 C14 C19 12.5(4)
C11 C10 C14 C15 12.2(4)
C7 C10 C14 C15 -168.3(2)
C19 C14 C15 C16 1.0(4)
C10 C14 C15 C16 -178.3(3)
C14 C15 C16 C17 0.4(5)
C15 C16 C17 C18 -0.9(5)
C16 C17 C18 C19 0.1(5)
C15 C14 C19 C18 -1.7(4)
C10 C14 C19 C18 177.5(3)
C17 C18 C19 C14 1.2(5)
C3 C2 C20 C21 -55.8(3)
C27 C2 C20 C21 176.0(2)
C1 C2 C20 C21 53.6(3)
C2 C20 C21 C26 -97.7(3)
C2 C20 C21 C22 83.3(3)
C26 C21 C22 C23 -0.1(4)
C20 C21 C22 C23 179.0(2)
C21 C22 C23 C24 -0.2(4)
C22 C23 C24 C25 0.3(5)
C23 C24 C25 C26 -0.1(5)
C22 C21 C26 C25 0.3(4)
C20 C21 C26 C25 -178.8(3)
C24 C25 C26 C21 -0.2(5)
C3 C2 C27 C28 55.2(3)
C1 C2 C27 C28 -58.1(3)
C20 C2 C27 C28 -177.9(2)
C3 C2 C27 C32 -124.1(3)
C1 C2 C27 C32 122.6(3)
C20 C2 C27 C32 2.8(3)
C32 C27 C28 C29 0.5(4)
C2 C27 C28 C29 -178.9(3)
C27 C28 C29 C30 0.0(5)
C28 C29 C30 C31 -0.1(5)
C29 C30 C31 C32 -0.4(5)
C28 C27 C32 C31 -0.9(4)
C2 C27 C32 C31 178.4(2)
C30 C31 C32 C27 0.9(5)
C40 N2 C33 O2 177.9(3)
C41 N2 C33 O2 -3.1(4)
C40 N2 C33 C34 -3.5(3)
C41 N2 C33 C34 175.4(2)
O2 C33 C34 C35 -178.4(3)
N2 C33 C34 C35 3.1(3)
O2 C33 C34 C59 62.9(3)
N2 C33 C34 C59 -115.5(2)
O2 C33 C34 C52 -60.5(4)
N2 C33 C34 C52 121.0(2)
C59 C34 C35 C36 -68.5(3)
C33 C34 C35 C36 178.0(3)
C52 C34 C35 C36 62.1(3)
C59 C34 C35 C40 111.8(2)
C33 C34 C35 C40 -1.6(3)
C52 C34 C35 C40 -117.6(2)
C40 C35 C36 C37 0.9(4)
C34 C35 C36 C37 -178.7(3)
C35 C36 C37 C38 -0.4(4)
C36 C37 C38 C39 -0.4(4)
C37 C38 C39 C40 0.7(4)
C37 C38 C39 C42 -178.3(3)
C36 C35 C40 C39 -0.6(4)
C34 C35 C40 C39 179.1(2)
C36 C35 C40 N2 -180.0(2)
C34 C35 C40 N2 -0.3(3)
C38 C39 C40 C35 -0.2(3)
C42 C39 C40 C35 178.8(2)
C38 C39 C40 N2 179.0(2)
C42 C39 C40 N2 -2.0(4)
C33 N2 C40 C35 2.5(3)
C41 N2 C40 C35 -176.4(2)
C33 N2 C40 C39 -176.8(2)
C41 N2 C40 C39 4.3(4)
C38 C39 C42 C43 73.4(3)
C40 C39 C42 C43 -105.6(3)
C38 C39 C42 C46 -103.3(3)
C40 C39 C42 C46 77.7(3)
C46 C42 C43 C45 -1.9(7)
C39 C42 C43 C45 -178.5(5)
C46 C42 C43 C44 178.7(4)
C39 C42 C43 C44 2.1(6)
C42 C43 C44 C45 179.7(5)
C42 C43 C45 C44 -179.7(6)
C43 C42 C46 C51 -174.1(3)
C39 C42 C46 C51 2.4(4)
C43 C42 C46 C47 5.9(4)
C39 C42 C46 C47 -177.5(2)
C51 C46 C47 C48 0.4(4)
C42 C46 C47 C48 -179.7(3)
C46 C47 C48 C49 -0.1(5)
C47 C48 C49 C50 0.0(5)
C48 C49 C50 C51 -0.3(5)
C47 C46 C51 C50 -0.8(4)
C42 C46 C51 C50 179.3(3)
C49 C50 C51 C46 0.7(5)
C35 C34 C52 C53 43.4(3)
C59 C34 C52 C53 173.8(2)
C33 C34 C52 C53 -67.3(3)
C34 C52 C53 C58 -108.0(3)
C34 C52 C53 C54 73.0(3)
C58 C53 C54 C55 2.2(5)
C52 C53 C54 C55 -178.8(3)
C53 C54 C55 C56 -1.1(5)
C54 C55 C56 C57 -0.2(6)
C55 C56 C57 C58 0.3(7)
C54 C53 C58 C57 -2.1(6)
C52 C53 C58 C57 178.9(4)
C56 C57 C58 C53 0.9(7)
C35 C34 C59 C64 -39.4(3)
C33 C34 C59 C64 70.6(3)
C52 C34 C59 C64 -169.0(2)
C35 C34 C59 C60 144.3(2)
C33 C34 C59 C60 -105.7(3)
C52 C34 C59 C60 14.8(3)
C64 C59 C60 C61 -0.8(4)
C34 C59 C60 C61 175.5(3)
C59 C60 C61 C62 -0.6(5)
C60 C61 C62 C63 1.8(5)
C61 C62 C63 C64 -1.5(5)
C62 C63 C64 C59 0.1(5)
C60 C59 C64 C63 1.1(4)
C34 C59 C64 C63 -175.4(2)
